data_4128144
loop_
_publ_author_name
'Zhang, Zhen'
'Xie, Sujun'
'Cheng, Bin'
'Zhai, Hongbin'
'Li, Yun'

_publ_section_title
;
 Enantioselective Total Synthesis of (+)-Arboridinine.
;
_journal_issue 17
_journal_name_full 'Journal of the American Chemical Society'
_journal_page_first 7147
_journal_page_last 7154
_journal_paper_doi 10.1021/jacs.9b02362
_journal_volume 141
_journal_year 2019
_chemical_formula_moiety 'C29 H38 N2 O3 Si'
_chemical_formula_sum 'C29 H38 N2 O3 Si'
_chemical_formula_weight 490.70
_space_group_crystal_system monoclinic
_space_group_IT_number 14
_space_group_name_Hall '-P 2ybc'
_space_group_name_H-M_alt 'P 1 21/c 1'
_symmetry_space_group_name_Hall '-P 2ybc'
_symmetry_space_group_name_H-M 'P 1 21/c 1'
_atom_sites_solution_hydrogens mixed
_atom_sites_solution_primary direct
_audit_creation_date 2018-11-16
_audit_creation_method
;
Olex2 1.2
(compiled 2018.05.29 svn.r3508 for OlexSys, GUI svn.r5506)
;
_cell_angle_alpha 90
_cell_angle_beta 107.266(6)
_cell_angle_gamma 90
_cell_formula_units_Z 4
_cell_length_a 13.567(5)
_cell_length_b 21.132(8)
_cell_length_c 10.077(4)
_cell_measurement_reflns_used 3649
_cell_measurement_temperature 296(2)
_cell_measurement_theta_max 25.16
_cell_measurement_theta_min 2.33
_cell_volume 2758.9(18)
_computing_cell_refinement 'SAINT v7.68A (Bruker, 2009)'
_computing_data_reduction 'SAINT v7.68A (Bruker, 2009)'
_computing_molecular_graphics 'Olex2 (Dolomanov et al., 2009)'
_computing_publication_material 'Olex2 (Dolomanov et al., 2009)'
_computing_structure_refinement 'ShelXL (Sheldrick, 2015)'
_computing_structure_solution 'ShelXS (Sheldrick, 2008)'
_diffrn_ambient_temperature 296.15
_diffrn_measured_fraction_theta_full 0.993
_diffrn_measured_fraction_theta_max 0.993
_diffrn_measurement_device_type 'Bruker APEX-II CCD'
_diffrn_measurement_method '\f and \w scans'
_diffrn_radiation_monochromator graphite
_diffrn_radiation_type MoK\a
_diffrn_radiation_wavelength 0.71073
_diffrn_reflns_av_R_equivalents 0.0400
_diffrn_reflns_av_unetI/netI 0.0469
_diffrn_reflns_Laue_measured_fraction_full 0.993
_diffrn_reflns_Laue_measured_fraction_max 0.993
_diffrn_reflns_limit_h_max 16
_diffrn_reflns_limit_h_min -15
_diffrn_reflns_limit_k_max 25
_diffrn_reflns_limit_k_min -23
_diffrn_reflns_limit_l_max 11
_diffrn_reflns_limit_l_min -12
_diffrn_reflns_number 14042
_diffrn_reflns_point_group_measured_fraction_full 0.993
_diffrn_reflns_point_group_measured_fraction_max 0.993
_diffrn_reflns_theta_full 25.217
_diffrn_reflns_theta_max 25.217
_diffrn_reflns_theta_min 1.572
_diffrn_standards_number 0
_exptl_absorpt_coefficient_mu 0.117
_exptl_absorpt_correction_T_max 0.7452
_exptl_absorpt_correction_T_min 0.6037
_exptl_absorpt_correction_type multi-scan
_exptl_absorpt_process_details
;
SADABS-2008/1 (Bruker,2008) was used for absorption correction.
wR2(int) was 0.0766 before and 0.0513 after correction.
The Ratio of minimum to maximum transmission is 0.8101.
The \l/2 correction factor is 0.0015.
;
_exptl_crystal_colour 'clear light colourless'
_exptl_crystal_colour_lustre clear
_exptl_crystal_colour_modifier light
_exptl_crystal_colour_primary colourless
_exptl_crystal_density_diffrn 1.181
_exptl_crystal_description block
_exptl_crystal_F_000 1056
_exptl_crystal_size_max 0.31
_exptl_crystal_size_mid 0.25
_exptl_crystal_size_min 0.24
_refine_diff_density_max 0.238
_refine_diff_density_min -0.275
_refine_diff_density_rms 0.050
_refine_ls_extinction_method none
_refine_ls_goodness_of_fit_ref 1.041
_refine_ls_hydrogen_treatment mixed
_refine_ls_matrix_type full
_refine_ls_number_parameters 330
_refine_ls_number_reflns 4939
_refine_ls_number_restraints 0
_refine_ls_restrained_S_all 1.041
_refine_ls_R_factor_all 0.0650
_refine_ls_R_factor_gt 0.0454
_refine_ls_shift/su_max 0.000
_refine_ls_shift/su_mean 0.000
_refine_ls_structure_factor_coef Fsqd
_refine_ls_weighting_details 'w=1/[\s^2^(Fo^2^)+(0.0689P)^2^+0.4493P] where P=(Fo^2^+2Fc^2^)/3'
_refine_ls_weighting_scheme calc
_refine_ls_wR_factor_gt 0.1214
_refine_ls_wR_factor_ref 0.1362
_reflns_Friedel_coverage 0.000
_reflns_number_gt 3645
_reflns_number_total 4939
_reflns_threshold_expression 'I > 2\s(I)'
_cod_data_source_file 38.cif
_cod_data_source_block 1
_cod_original_cell_volume 2758.9(17)
_cod_database_code 4128144
_shelx_shelxl_version_number 2018/3
_shelx_space_group_comment
;
The symmetry employed for this shelxl refinement is uniquely defined
by the following loop, which should always be used as a source of
symmetry information in preference to the above space-group names.
They are only intended as comments.
;
_shelx_estimated_absorpt_t_max 0.973
_shelx_estimated_absorpt_t_min 0.965
_olex2_refinement_description
;
1. Fixed Uiso
 At 1.2 times of:
  All C(H) groups, All C(H,H) groups
 At 1.5 times of:
  All C(H,H,H) groups
2.a Ternary CH refined with riding coordinates:
 C12(H12)
2.b Secondary CH2 refined with riding coordinates:
 C13(H13A,H13B), C14(H14A,H14B), C17(H17A,H17B), C26(H26A,H26B)
2.c Aromatic/amide H refined with riding coordinates:
 C2(H2), C3(H3), C4(H4), C5(H5), C19(H19), C20(H20), C21(H21), C22(H22),
 C23(H23)
2.d Idealised Me refined as rotating group:
 C15(H15A,H15B,H15C), C16(H16A,H16B,H16C), C25(H25A,H25B,H25C), C27(H27A,H27B,
 H27C), C28(H28A,H28B,H28C), C29(H29A,H29B,H29C)
;
_olex2_submission_special_instructions 'No special instructions were received'

loop_
_space_group_symop_operation_xyz
'x, y, z'
'-x, y+1/2, -z+1/2'
'-x, -y, -z'
'x, -y-1/2, z-1/2'

loop_
_atom_site_label
_atom_site_type_symbol
_atom_site_fract_x
_atom_site_fract_y
_atom_site_fract_z
_atom_site_U_iso_or_equiv
_atom_site_adp_type
_atom_site_occupancy
_atom_site_site_symmetry_order
_atom_site_calc_flag
_atom_site_refinement_flags_posn
Si1 Si 0.57007(4) 0.18026(3) 0.61157(6) 0.04728(19) Uani 1 1 d .
O1 O 0.39319(10) 0.17902(6) 0.73105(14) 0.0421(3) Uani 1 1 d .
O2 O 0.48360(11) 0.06303(7) 0.82903(16) 0.0596(4) Uani 1 1 d .
O3 O 0.41039(12) -0.02316(7) 0.71733(15) 0.0616(4) Uani 1 1 d .
N1 N 0.11237(12) 0.22725(8) 0.57422(19) 0.0461(4) Uani 1 1 d .
N2 N 0.18280(12) 0.06989(8) 0.42843(16) 0.0455(4) Uani 1 1 d .
C1 C 0.04937(15) 0.21455(9) 0.6555(2) 0.0451(5) Uani 1 1 d .
C2 C -0.03385(16) 0.24866(11) 0.6734(2) 0.0556(6) Uani 1 1 d .
H2 H -0.054691 0.286610 0.626757 0.067 Uiso 1 1 calc R
C3 C -0.08380(17) 0.22438(12) 0.7617(3) 0.0620(6) Uani 1 1 d .
H3 H -0.139288 0.246397 0.775560 0.074 Uiso 1 1 calc R
C4 C -0.05333(17) 0.16747(12) 0.8313(3) 0.0601(6) Uani 1 1 d .
H4 H -0.089879 0.151660 0.888904 0.072 Uiso 1 1 calc R
C5 C 0.03021(16) 0.13408(11) 0.8164(2) 0.0515(5) Uani 1 1 d .
H5 H 0.050502 0.096416 0.864490 0.062 Uiso 1 1 calc R
C6 C 0.08419(14) 0.15769(9) 0.72767(19) 0.0415(5) Uani 1 1 d .
C7 C 0.17185(14) 0.13703(9) 0.68673(18) 0.0383(4) Uani 1 1 d .
C8 C 0.18545(14) 0.17976(9) 0.59308(19) 0.0395(4) Uani 1 1 d .
C9 C 0.26148(14) 0.17371(9) 0.5119(2) 0.0402(4) Uani 1 1 d .
C10 C 0.35814(14) 0.14000(8) 0.60918(18) 0.0374(4) Uani 1 1 d .
C11 C 0.32089(14) 0.07397(9) 0.64898(19) 0.0394(4) Uani 1 1 d .
C12 C 0.23916(14) 0.07997(9) 0.73289(19) 0.0412(5) Uani 1 1 d .
H12 H 0.193831 0.042994 0.707813 0.049 Uiso 1 1 calc R
C13 C 0.27206(15) 0.03618(9) 0.5143(2) 0.0452(5) Uani 1 1 d .
H13A H 0.322240 0.030653 0.463893 0.054 Uiso 1 1 calc R
H13B H 0.251423 -0.005372 0.537226 0.054 Uiso 1 1 calc R
C14 C 0.21080(15) 0.13130(10) 0.3853(2) 0.0461(5) Uani 1 1 d .
H14A H 0.149471 0.152029 0.326802 0.055 Uiso 1 1 calc R
H14B H 0.258408 0.125470 0.331088 0.055 Uiso 1 1 calc R
C15 C 0.28722(16) 0.23818(10) 0.4613(2) 0.0530(5) Uani 1 1 d .
H15A H 0.225237 0.257338 0.403220 0.080 Uiso 1 1 calc GR
H15B H 0.335427 0.232633 0.409186 0.080 Uiso 1 1 calc GR
H15C H 0.317133 0.264999 0.539864 0.080 Uiso 1 1 calc GR
C16 C 0.28428(17) 0.07897(11) 0.8919(2) 0.0531(5) Uani 1 1 d .
H16A H 0.330688 0.114000 0.921313 0.080 Uiso 1 1 calc GR
H16B H 0.321035 0.040063 0.920245 0.080 Uiso 1 1 calc GR
H16C H 0.229310 0.082209 0.933434 0.080 Uiso 1 1 calc GR
C17 C 0.11504(16) 0.03311(11) 0.3165(2) 0.0546(6) Uani 1 1 d .
H17A H 0.114926 -0.010544 0.346177 0.066 Uiso 1 1 calc R
H17B H 0.141418 0.033962 0.236971 0.066 Uiso 1 1 calc R
C18 C 0.00598(15) 0.05797(10) 0.2737(2) 0.0493(5) Uani 1 1 d .
C19 C -0.05529(18) 0.05521(12) 0.1383(3) 0.0647(7) Uani 1 1 d .
H19 H -0.028162 0.039332 0.070468 0.078 Uiso 1 1 calc R
C20 C -0.1567(2) 0.07562(15) 0.1010(4) 0.0922(11) Uani 1 1 d .
H20 H -0.197234 0.073037 0.008853 0.111 Uiso 1 1 calc R
C21 C -0.1972(2) 0.09955(15) 0.1993(5) 0.1008(12) Uani 1 1 d .
H21 H -0.265409 0.113233 0.174459 0.121 Uiso 1 1 calc R
C22 C -0.1373(2) 0.10324(14) 0.3334(4) 0.0915(10) Uani 1 1 d .
H22 H -0.164580 0.120135 0.400193 0.110 Uiso 1 1 calc R
C23 C -0.03648(18) 0.08222(12) 0.3719(3) 0.0676(7) Uani 1 1 d .
H23 H 0.003204 0.084389 0.464488 0.081 Uiso 1 1 calc R
C24 C 0.41424(15) 0.03882(9) 0.7403(2) 0.0425(5) Uani 1 1 d .
C25 C 0.4950(2) -0.05926(12) 0.8080(3) 0.0835(9) Uani 1 1 d .
H25A H 0.488899 -0.102790 0.779527 0.125 Uiso 1 1 calc GR
H25B H 0.492429 -0.056263 0.902018 0.125 Uiso 1 1 calc GR
H25C H 0.559425 -0.042560 0.802472 0.125 Uiso 1 1 calc GR
C26 C 0.44733(14) 0.13276(9) 0.5430(2) 0.0427(5) Uani 1 1 d .
H26A H 0.419272 0.142492 0.444958 0.051 Uiso 1 1 calc R
H26B H 0.466716 0.088430 0.549549 0.051 Uiso 1 1 calc R
C27 C 0.5487(2) 0.26730(12) 0.6038(3) 0.0769(8) Uani 1 1 d .
H27A H 0.511576 0.279341 0.510469 0.115 Uiso 1 1 calc GR
H27B H 0.614100 0.288644 0.631731 0.115 Uiso 1 1 calc GR
H27C H 0.509403 0.278835 0.665136 0.115 Uiso 1 1 calc GR
C28 C 0.6509(2) 0.16123(15) 0.4963(3) 0.0781(8) Uani 1 1 d .
H28A H 0.660393 0.116257 0.494381 0.117 Uiso 1 1 calc GR
H28B H 0.716880 0.181516 0.531076 0.117 Uiso 1 1 calc GR
H28C H 0.617091 0.176110 0.403945 0.117 Uiso 1 1 calc GR
C29 C 0.64695(18) 0.15877(15) 0.7905(3) 0.0771(8) Uani 1 1 d .
H29A H 0.607892 0.167875 0.853554 0.116 Uiso 1 1 calc GR
H29B H 0.709786 0.182843 0.816454 0.116 Uiso 1 1 calc GR
H29C H 0.663033 0.114440 0.794228 0.116 Uiso 1 1 calc GR
H1 H 0.437(2) 0.1558(13) 0.792(3) 0.083(9) Uiso 1 1 d .
H1A H 0.1016(17) 0.2572(11) 0.514(2) 0.060(7) Uiso 1 1 d .

loop_
_atom_site_aniso_label
_atom_site_aniso_U_11
_atom_site_aniso_U_22
_atom_site_aniso_U_33
_atom_site_aniso_U_23
_atom_site_aniso_U_13
_atom_site_aniso_U_12
Si1 0.0409(3) 0.0548(4) 0.0469(3) -0.0041(3) 0.0140(3) -0.0031(3)
O1 0.0433(7) 0.0393(8) 0.0410(8) -0.0031(6) 0.0085(6) -0.0005(6)
O2 0.0504(8) 0.0504(9) 0.0624(10) 0.0045(7) -0.0074(7) -0.0003(7)
O3 0.0663(10) 0.0396(8) 0.0613(9) 0.0004(7) -0.0079(7) 0.0148(7)
N1 0.0443(10) 0.0411(10) 0.0527(10) 0.0110(8) 0.0140(8) 0.0092(8)
N2 0.0417(9) 0.0444(10) 0.0423(9) -0.0033(7) 0.0004(7) 0.0010(7)
C1 0.0392(10) 0.0432(11) 0.0505(12) -0.0031(9) 0.0096(9) -0.0003(9)
C2 0.0464(12) 0.0516(13) 0.0681(14) 0.0007(11) 0.0159(11) 0.0076(10)
C3 0.0447(12) 0.0675(16) 0.0777(16) -0.0093(13) 0.0242(12) 0.0021(11)
C4 0.0482(12) 0.0703(16) 0.0678(15) -0.0053(12) 0.0266(11) -0.0084(12)
C5 0.0477(12) 0.0518(13) 0.0557(13) 0.0005(10) 0.0161(10) -0.0073(10)
C6 0.0388(10) 0.0393(11) 0.0440(11) -0.0046(8) 0.0086(8) -0.0047(8)
C7 0.0366(10) 0.0355(10) 0.0406(10) 0.0002(8) 0.0079(8) -0.0011(8)
C8 0.0345(9) 0.0370(10) 0.0432(11) 0.0010(8) 0.0059(8) 0.0022(8)
C9 0.0388(10) 0.0385(11) 0.0423(10) 0.0054(8) 0.0107(8) 0.0032(8)
C10 0.0374(10) 0.0354(10) 0.0374(10) -0.0006(8) 0.0082(8) -0.0007(8)
C11 0.0365(10) 0.0363(10) 0.0410(10) 0.0018(8) 0.0047(8) 0.0020(8)
C12 0.0396(10) 0.0371(10) 0.0432(10) 0.0044(8) 0.0068(8) -0.0018(8)
C13 0.0433(11) 0.0398(11) 0.0472(11) -0.0008(9) 0.0051(9) 0.0023(9)
C14 0.0389(10) 0.0557(13) 0.0399(10) 0.0062(9) 0.0058(8) 0.0054(9)
C15 0.0488(12) 0.0498(13) 0.0612(13) 0.0166(10) 0.0173(10) 0.0053(10)
C16 0.0532(12) 0.0575(13) 0.0469(12) 0.0107(10) 0.0122(10) 0.0051(11)
C17 0.0476(12) 0.0578(14) 0.0512(13) -0.0140(10) 0.0034(10) 0.0007(10)
C18 0.0425(11) 0.0443(12) 0.0546(13) -0.0012(10) 0.0045(10) -0.0038(9)
C19 0.0553(14) 0.0647(15) 0.0627(15) 0.0098(12) 0.0000(12) -0.0070(12)
C20 0.0560(17) 0.084(2) 0.108(2) 0.0405(18) -0.0199(17) -0.0136(15)
C21 0.0394(15) 0.068(2) 0.187(4) 0.039(2) 0.021(2) 0.0018(14)
C22 0.0589(17) 0.0704(19) 0.158(3) 0.000(2) 0.052(2) -0.0020(14)
C23 0.0538(14) 0.0690(16) 0.0814(17) -0.0082(13) 0.0222(13) -0.0058(12)
C24 0.0426(11) 0.0405(11) 0.0426(11) 0.0036(9) 0.0097(9) 0.0022(9)
C25 0.0915(19) 0.0511(15) 0.0803(18) 0.0056(12) -0.0169(15) 0.0305(14)
C26 0.0415(10) 0.0439(11) 0.0413(10) -0.0005(8) 0.0101(8) 0.0045(9)
C27 0.0681(16) 0.0608(16) 0.098(2) -0.0084(14) 0.0197(15) -0.0135(13)
C28 0.0636(15) 0.101(2) 0.0798(18) -0.0230(16) 0.0365(14) -0.0149(15)
C29 0.0473(13) 0.113(2) 0.0625(15) 0.0095(15) 0.0040(11) -0.0130(14)

loop_
_atom_type_symbol
_atom_type_description
_atom_type_scat_dispersion_real
_atom_type_scat_dispersion_imag
_atom_type_scat_source
C C 0.0033 0.0016 'International Tables Vol C Tables 4.2.6.8 and 6.1.1.4'
H H 0.0000 0.0000 'International Tables Vol C Tables 4.2.6.8 and 6.1.1.4'
N N 0.0061 0.0033 'International Tables Vol C Tables 4.2.6.8 and 6.1.1.4'
O O 0.0106 0.0060 'International Tables Vol C Tables 4.2.6.8 and 6.1.1.4'
Si Si 0.0817 0.0704 'International Tables Vol C Tables 4.2.6.8 and 6.1.1.4'

loop_
_geom_angle_atom_site_label_1
_geom_angle_atom_site_label_2
_geom_angle_atom_site_label_3
_geom_angle
C27 Si1 C26 113.59(11)
C27 Si1 C28 107.48(14)
C28 Si1 C26 105.98(10)
C29 Si1 C26 113.95(11)
C29 Si1 C27 108.62(14)
C29 Si1 C28 106.77(13)
C10 O1 H1 105.3(18)
C24 O3 C25 115.16(17)
C1 N1 C8 108.88(17)
C1 N1 H1A 124.1(15)
C8 N1 H1A 126.6(15)
C13 N2 C14 111.77(15)
C13 N2 C17 115.16(16)
C17 N2 C14 114.03(16)
N1 C1 C2 130.2(2)
N1 C1 C6 107.51(17)
C2 C1 C6 122.2(2)
C1 C2 H2 121.1
C3 C2 C1 117.8(2)
C3 C2 H2 121.1
C2 C3 H3 119.3
C2 C3 C4 121.4(2)
C4 C3 H3 119.3
C3 C4 H4 119.4
C5 C4 C3 121.1(2)
C5 C4 H4 119.4
C4 C5 H5 120.4
C4 C5 C6 119.2(2)
C6 C5 H5 120.4
C1 C6 C7 106.84(17)
C5 C6 C1 118.18(18)
C5 C6 C7 134.97(19)
C6 C7 C12 129.36(17)
C8 C7 C6 106.99(16)
C8 C7 C12 123.64(17)
N1 C8 C9 124.58(17)
C7 C8 N1 109.76(17)
C7 C8 C9 125.43(17)
C8 C9 C10 106.41(15)
C8 C9 C14 106.88(15)
C8 C9 C15 111.55(16)
C14 C9 C10 109.88(15)
C15 C9 C10 112.58(15)
C15 C9 C14 109.35(16)
O1 C10 C9 106.18(14)
O1 C10 C11 109.89(14)
O1 C10 C26 108.71(14)
C9 C10 C11 106.95(14)
C26 C10 C9 113.13(15)
C26 C10 C11 111.81(15)
C10 C11 C12 113.10(15)
C13 C11 C10 108.70(15)
C13 C11 C12 108.92(15)
C24 C11 C10 108.31(15)
C24 C11 C12 107.76(15)
C24 C11 C13 110.02(15)
C7 C12 C11 110.88(15)
C7 C12 H12 106.4
C7 C12 C16 110.60(16)
C11 C12 H12 106.4
C16 C12 C11 115.44(16)
C16 C12 H12 106.4
N2 C13 C11 109.58(15)
N2 C13 H13A 109.8
N2 C13 H13B 109.8
C11 C13 H13A 109.8
C11 C13 H13B 109.8
H13A C13 H13B 108.2
N2 C14 C9 111.30(15)
N2 C14 H14A 109.4
N2 C14 H14B 109.4
C9 C14 H14A 109.4
C9 C14 H14B 109.4
H14A C14 H14B 108.0
C9 C15 H15A 109.5
C9 C15 H15B 109.5
C9 C15 H15C 109.5
H15A C15 H15B 109.5
H15A C15 H15C 109.5
H15B C15 H15C 109.5
C12 C16 H16A 109.5
C12 C16 H16B 109.5
C12 C16 H16C 109.5
H16A C16 H16B 109.5
H16A C16 H16C 109.5
H16B C16 H16C 109.5
N2 C17 H17A 109.2
N2 C17 H17B 109.2
N2 C17 C18 112.18(17)
H17A C17 H17B 107.9
C18 C17 H17A 109.2
C18 C17 H17B 109.2
C19 C18 C17 121.6(2)
C19 C18 C23 118.0(2)
C23 C18 C17 120.41(19)
C18 C19 H19 119.4
C18 C19 C20 121.2(3)
C20 C19 H19 119.4
C19 C20 H20 120.0
C21 C20 C19 120.1(3)
C21 C20 H20 120.0
C20 C21 H21 120.2
C22 C21 C20 119.5(3)
C22 C21 H21 120.2
C21 C22 H22 119.6
C21 C22 C23 120.8(3)
C23 C22 H22 119.6
C18 C23 H23 119.8
C22 C23 C18 120.5(3)
C22 C23 H23 119.8
O2 C24 O3 122.03(17)
O2 C24 C11 124.71(18)
O3 C24 C11 113.19(16)
O3 C25 H25A 109.5
O3 C25 H25B 109.5
O3 C25 H25C 109.5
H25A C25 H25B 109.5
H25A C25 H25C 109.5
H25B C25 H25C 109.5
Si1 C26 H26A 107.2
Si1 C26 H26B 107.2
C10 C26 Si1 120.33(13)
C10 C26 H26A 107.2
C10 C26 H26B 107.2
H26A C26 H26B 106.9
Si1 C27 H27A 109.5
Si1 C27 H27B 109.5
Si1 C27 H27C 109.5
H27A C27 H27B 109.5
H27A C27 H27C 109.5
H27B C27 H27C 109.5
Si1 C28 H28A 109.5
Si1 C28 H28B 109.5
Si1 C28 H28C 109.5
H28A C28 H28B 109.5
H28A C28 H28C 109.5
H28B C28 H28C 109.5
Si1 C29 H29A 109.5
Si1 C29 H29B 109.5
Si1 C29 H29C 109.5
H29A C29 H29B 109.5
H29A C29 H29C 109.5
H29B C29 H29C 109.5

loop_
_geom_bond_atom_site_label_1
_geom_bond_atom_site_label_2
_geom_bond_distance
Si1 C26 1.891(2)
Si1 C27 1.860(3)
Si1 C28 1.863(2)
Si1 C29 1.852(2)
O1 C10 1.438(2)
O1 H1 0.87(3)
O2 C24 1.203(2)
O3 C24 1.328(2)
O3 C25 1.453(3)
N1 C1 1.375(3)
N1 C8 1.383(2)
N1 H1A 0.86(2)
N2 C13 1.450(2)
N2 C14 1.454(3)
N2 C17 1.451(2)
C1 C2 1.395(3)
C1 C6 1.411(3)
C2 H2 0.9300
C2 C3 1.369(3)
C3 H3 0.9300
C3 C4 1.392(3)
C4 H4 0.9300
C4 C5 1.381(3)
C5 H5 0.9300
C5 C6 1.405(3)
C6 C7 1.437(3)
C7 C8 1.358(3)
C7 C12 1.501(3)
C8 C9 1.500(3)
C9 C10 1.557(2)
C9 C14 1.543(3)
C9 C15 1.531(3)
C10 C11 1.576(3)
C10 C26 1.553(3)
C11 C12 1.587(3)
C11 C13 1.544(3)
C11 C24 1.520(3)
C12 H12 0.9800
C12 C16 1.536(3)
C13 H13A 0.9700
C13 H13B 0.9700
C14 H14A 0.9700
C14 H14B 0.9700
C15 H15A 0.9600
C15 H15B 0.9600
C15 H15C 0.9600
C16 H16A 0.9600
C16 H16B 0.9600
C16 H16C 0.9600
C17 H17A 0.9700
C17 H17B 0.9700
C17 C18 1.507(3)
C18 C19 1.372(3)
C18 C23 1.383(3)
C19 H19 0.9300
C19 C20 1.383(4)
C20 H20 0.9300
C20 C21 1.365(5)
C21 H21 0.9300
C21 C22 1.357(5)
C22 H22 0.9300
C22 C23 1.380(4)
C23 H23 0.9300
C25 H25A 0.9600
C25 H25B 0.9600
C25 H25C 0.9600
C26 H26A 0.9700
C26 H26B 0.9700
C27 H27A 0.9600
C27 H27B 0.9600
C27 H27C 0.9600
C28 H28A 0.9600
C28 H28B 0.9600
C28 H28C 0.9600
C29 H29A 0.9600
C29 H29B 0.9600
C29 H29C 0.9600

loop_
_geom_torsion_atom_site_label_1
_geom_torsion_atom_site_label_2
_geom_torsion_atom_site_label_3
_geom_torsion_atom_site_label_4
_geom_torsion
O1 C10 C11 C12 52.36(19)
O1 C10 C11 C13 173.47(14)
O1 C10 C11 C24 -67.02(19)
O1 C10 C26 Si1 -7.4(2)
N1 C1 C2 C3 179.7(2)
N1 C1 C6 C5 -178.81(17)
N1 C1 C6 C7 0.5(2)
N1 C8 C9 C10 151.35(17)
N1 C8 C9 C14 -91.3(2)
N1 C8 C9 C15 28.2(2)
N2 C17 C18 C19 146.1(2)
N2 C17 C18 C23 -36.3(3)
C1 N1 C8 C7 -0.9(2)
C1 N1 C8 C9 173.87(17)
C1 C2 C3 C4 -0.3(3)
C1 C6 C7 C8 -1.0(2)
C1 C6 C7 C12 179.18(18)
C2 C1 C6 C5 2.3(3)
C2 C1 C6 C7 -178.44(18)
C2 C3 C4 C5 1.6(4)
C3 C4 C5 C6 -1.0(3)
C4 C5 C6 C1 -0.9(3)
C4 C5 C6 C7 -180.0(2)
C5 C6 C7 C8 178.1(2)
C5 C6 C7 C12 -1.7(4)
C6 C1 C2 C3 -1.7(3)
C6 C7 C8 N1 1.2(2)
C6 C7 C8 C9 -173.54(17)
C6 C7 C12 C11 175.20(17)
C6 C7 C12 C16 -55.4(3)
C7 C8 C9 C10 -34.7(2)
C7 C8 C9 C14 82.7(2)
C7 C8 C9 C15 -157.82(18)
C8 N1 C1 C2 179.0(2)
C8 N1 C1 C6 0.2(2)
C8 C7 C12 C11 -4.6(2)
C8 C7 C12 C16 124.8(2)
C8 C9 C10 O1 -58.11(17)
C8 C9 C10 C11 59.19(18)
C8 C9 C10 C26 -177.26(15)
C8 C9 C14 N2 -57.80(19)
C9 C10 C11 C12 -62.48(18)
C9 C10 C11 C13 58.63(18)
C9 C10 C11 C24 178.15(15)
C9 C10 C26 Si1 110.23(16)
C10 C9 C14 N2 57.3(2)
C10 C11 C12 C7 33.3(2)
C10 C11 C12 C16 -93.48(19)
C10 C11 C13 N2 -61.9(2)
C10 C11 C24 O2 39.1(3)
C10 C11 C24 O3 -143.78(17)
C11 C10 C26 Si1 -128.94(14)
C12 C7 C8 N1 -179.01(16)
C12 C7 C8 C9 6.3(3)
C12 C11 C13 N2 61.8(2)
C12 C11 C24 O2 -83.6(2)
C12 C11 C24 O3 93.53(19)
C13 N2 C14 C9 -60.1(2)
C13 N2 C17 C18 154.54(18)
C13 C11 C12 C7 -87.71(18)
C13 C11 C12 C16 145.53(17)
C13 C11 C24 O2 157.8(2)
C13 C11 C24 O3 -25.1(2)
C14 N2 C13 C11 62.4(2)
C14 N2 C17 C18 -74.3(2)
C14 C9 C10 O1 -173.47(15)
C14 C9 C10 C11 -56.17(19)
C14 C9 C10 C26 67.38(19)
C15 C9 C10 O1 64.4(2)
C15 C9 C10 C11 -178.31(16)
C15 C9 C10 C26 -54.8(2)
C15 C9 C14 N2 -178.70(16)
C17 N2 C13 C11 -165.37(17)
C17 N2 C14 C9 167.10(16)
C17 C18 C19 C20 177.2(2)
C17 C18 C23 C22 -178.0(2)
C18 C19 C20 C21 0.6(4)
C19 C18 C23 C22 -0.4(4)
C19 C20 C21 C22 0.1(5)
C20 C21 C22 C23 -1.0(5)
C21 C22 C23 C18 1.1(4)
C23 C18 C19 C20 -0.4(3)
C24 C11 C12 C7 152.96(15)
C24 C11 C12 C16 26.2(2)
C24 C11 C13 N2 179.67(16)
C25 O3 C24 O2 0.7(3)
C25 O3 C24 C11 -176.4(2)
C26 C10 C11 C12 173.17(14)
C26 C10 C11 C13 -65.72(18)
C26 C10 C11 C24 53.79(19)
C27 Si1 C26 C10 -58.52(19)
C28 Si1 C26 C10 -176.29(16)
C29 Si1 C26 C10 66.60(19)
